data_2206895
loop_
_publ_author_name
'Boag, Neil M.'
'Clapham, Sarah'

_publ_section_title
;
 <i>trans</i>-Bis(<i>tert</i>-butylamine)dichloropalladium(II)
;
_journal_coeditor_code BV6033
_journal_issue 10
_journal_name_full 'Acta Crystallographica Section E'
_journal_page_first m2172
_journal_page_last m2173
_journal_paper_doi 10.1107/S1600536805030047
_journal_volume 61
_journal_year 2005
_chemical_formula_iupac '[Pd (C4 H11 N )2 Cl2]'
_chemical_formula_moiety 'C8 H22 Cl2 N2 Pd'
_chemical_formula_sum 'C8 H22 Cl2 N2 Pd'
_chemical_formula_weight 323.58
_chemical_name_systematic
;
  trans--Bis(tert--butylamine)dichloropalladium(II)
;
_space_group_IT_number 2
_symmetry_cell_setting triclinic
_symmetry_space_group_name_Hall '-P 1'
_symmetry_space_group_name_H-M 'P -1'
_atom_sites_solution_hydrogens geom
_atom_sites_solution_primary direct
_atom_sites_solution_secondary difmap
_audit_creation_method SHELXL-97
_cell_angle_alpha 94.641(8)
_cell_angle_beta 90.978(13)
_cell_angle_gamma 93.824(11)
_cell_formula_units_Z 4
_cell_length_a 6.2357(10)
_cell_length_b 10.6500(11)
_cell_length_c 20.472(2)
_cell_measurement_reflns_used 34
_cell_measurement_temperature 223(2)
_cell_measurement_theta_max 12.50
_cell_measurement_theta_min 5.07
_cell_volume 1351.7(3)
_computing_cell_refinement XSCANS
_computing_data_collection 'XSCANS (Siemens, 1996)'
_computing_data_reduction XSCANS
_computing_molecular_graphics SHELXTL-Plus
_computing_publication_material 'SHELXL97 (Sheldrick, 1997)'
_computing_structure_refinement 'SHELXL97 (Sheldrick, 1997)'
_computing_structure_solution 'SHELXTL-Plus (Siemens, 1995)'
_diffrn_ambient_temperature 223(2)
_diffrn_measured_fraction_theta_full 0.996
_diffrn_measured_fraction_theta_max 0.996
_diffrn_measurement_device_type 'Siemens P4'
_diffrn_measurement_method 'profile fitting of \q/2\q scans'
_diffrn_radiation_monochromator graphite
_diffrn_radiation_source 'fine-focus sealed tube'
_diffrn_radiation_type MoK\a
_diffrn_radiation_wavelength 0.71073
_diffrn_reflns_av_R_equivalents 0.0190
_diffrn_reflns_av_sigmaI/netI 0.0265
_diffrn_reflns_limit_h_max 1
_diffrn_reflns_limit_h_min -8
_diffrn_reflns_limit_k_max 13
_diffrn_reflns_limit_k_min -13
_diffrn_reflns_limit_l_max 26
_diffrn_reflns_limit_l_min -26
_diffrn_reflns_number 7873
_diffrn_reflns_theta_full 27.50
_diffrn_reflns_theta_max 27.50
_diffrn_reflns_theta_min 2.00
_diffrn_standards_decay_% 4
_diffrn_standards_interval_count 97
_diffrn_standards_number 3
_exptl_absorpt_coefficient_mu 1.734
_exptl_absorpt_correction_T_max 0.594
_exptl_absorpt_correction_T_min 0.537
_exptl_absorpt_correction_type psi-scan
_exptl_absorpt_process_details
;
(XSCANS; Siemens, 1996).
;
_exptl_crystal_colour orange
_exptl_crystal_density_diffrn 1.590
_exptl_crystal_density_method 'not measured'
_exptl_crystal_description block
_exptl_crystal_F_000 656
_exptl_crystal_size_max 0.6
_exptl_crystal_size_mid 0.3
_exptl_crystal_size_min 0.3
_refine_diff_density_max 1.011
_refine_diff_density_min -1.241
_refine_ls_extinction_method none
_refine_ls_goodness_of_fit_ref 1.234
_refine_ls_hydrogen_treatment mixed
_refine_ls_matrix_type full
_refine_ls_number_parameters 271
_refine_ls_number_reflns 6177
_refine_ls_number_restraints 0
_refine_ls_restrained_S_all 1.234
_refine_ls_R_factor_all 0.0400
_refine_ls_R_factor_gt 0.0384
_refine_ls_shift/su_max 0.001
_refine_ls_shift/su_mean 0.000
_refine_ls_structure_factor_coef Fsqd
_refine_ls_weighting_details 'calc w=1/[\s^2^(Fo^2^)+(0.0118P)^2^+6.2850P] where P=(Fo^2^+2Fc^2^)/3'
_refine_ls_weighting_scheme calc
_refine_ls_wR_factor_gt 0.0968
_refine_ls_wR_factor_ref 0.0976
_reflns_number_gt 5913
_reflns_number_total 6177
_reflns_threshold_expression I>2\s(I)
_cod_data_source_file bv6033.cif
_cod_data_source_block I
_cod_original_sg_symbol_H-M P-1
_cod_database_code 2206895
_cod_database_fobs_code 2206895

loop_
_symmetry_equiv_pos_as_xyz
'x, y, z'
'-x, -y, -z'

loop_
_atom_site_label
_atom_site_fract_x
_atom_site_fract_y
_atom_site_fract_z
_atom_site_U_iso_or_equiv
_atom_site_adp_type
_atom_site_calc_flag
_atom_site_refinement_flags
_atom_site_occupancy
_atom_site_type_symbol
Pd1 0.65182(5) 0.13377(3) 0.255462(16) 0.02147(8) Uani d . 1 Pd
Cl11 0.39061(17) 0.24895(11) 0.30472(6) 0.0327(2) Uani d . 1 Cl
Cl12 0.91142(17) 0.01643(11) 0.20664(6) 0.0339(2) Uani d . 1 Cl
N11 0.8572(6) 0.1923(4) 0.33284(19) 0.0255(7) Uani d . 1 N
C11 0.8717(8) 0.1205(5) 0.3928(3) 0.0360(11) Uani d . 1 C
C111 0.9665(12) -0.0050(6) 0.3730(3) 0.0598(17) Uani d . 1 C
H11A 0.8688 -0.0554 0.3424 0.090 Uiso calc R 1 H
H11B 0.9874 -0.0502 0.4117 0.090 Uiso calc R 1 H
H11C 1.1036 0.0106 0.3524 0.090 Uiso calc R 1 H
C112 0.6494(10) 0.0987(7) 0.4208(3) 0.0522(15) Uani d . 1 C
H11D 0.5930 0.1794 0.4340 0.078 Uiso calc R 1 H
H11E 0.6589 0.0498 0.4586 0.078 Uiso calc R 1 H
H11F 0.5543 0.0530 0.3877 0.078 Uiso calc R 1 H
C113 1.0205(10) 0.1981(7) 0.4430(3) 0.0507(15) Uani d . 1 C
H11G 1.1632 0.2087 0.4251 0.076 Uiso calc R 1 H
H11H 1.0280 0.1546 0.4827 0.076 Uiso calc R 1 H
H11I 0.9651 0.2802 0.4529 0.076 Uiso calc R 1 H
N12 0.4460(6) 0.0777(4) 0.1782(2) 0.0261(7) Uani d . 1 N
C12 0.4354(8) 0.1510(5) 0.1187(2) 0.0336(10) Uani d . 1 C
C121 0.2900(9) 0.0729(6) 0.0676(3) 0.0480(14) Uani d . 1 C
H12G 0.3488 -0.0082 0.0572 0.072 Uiso calc R 1 H
H12H 0.2818 0.1173 0.0282 0.072 Uiso calc R 1 H
H12I 0.1472 0.0599 0.0850 0.072 Uiso calc R 1 H
C122 0.6580(9) 0.1721(7) 0.0916(3) 0.0510(15) Uani d . 1 C
H12D 0.7486 0.2243 0.1235 0.077 Uiso calc R 1 H
H12E 0.6487 0.2141 0.0514 0.077 Uiso calc R 1 H
H12F 0.7194 0.0914 0.0825 0.077 Uiso calc R 1 H
C123 0.3396(12) 0.2755(6) 0.1380(3) 0.0532(15) Uani d . 1 C
H12A 0.1990 0.2594 0.1564 0.080 Uiso calc R 1 H
H12B 0.3254 0.3223 0.0996 0.080 Uiso calc R 1 H
H12C 0.4329 0.3245 0.1704 0.080 Uiso calc R 1 H
Pd2 0.64561(5) 0.63092(3) 0.243993(17) 0.02377(9) Uani d . 1 Pd
Cl21 0.39915(19) 0.76984(12) 0.21478(7) 0.0401(3) Uani d . 1 Cl
Cl22 0.88984(19) 0.49019(12) 0.27219(7) 0.0390(3) Uani d . 1 Cl
N21 0.4354(6) 0.5628(4) 0.3111(2) 0.0272(8) Uani d . 1 N
C21 0.4302(8) 0.6210(5) 0.3804(2) 0.0355(10) Uani d . 1 C
C211 0.2889(10) 0.5330(6) 0.4198(3) 0.0493(14) Uani d . 1 C
H21D 0.1460 0.5212 0.3998 0.074 Uiso calc R 1 H
H21E 0.2797 0.5701 0.4644 0.074 Uiso calc R 1 H
H21F 0.3512 0.4520 0.4201 0.074 Uiso calc R 1 H
C212 0.3290(14) 0.7483(6) 0.3792(4) 0.067(2) Uani d . 1 C
H21G 0.4222 0.8058 0.3563 0.101 Uiso calc R 1 H
H21H 0.3108 0.7836 0.4238 0.101 Uiso calc R 1 H
H21I 0.1900 0.7358 0.3568 0.101 Uiso calc R 1 H
C213 0.6562(11) 0.6364(8) 0.4096(3) 0.068(2) Uani d . 1 C
H21A 0.7171 0.5548 0.4080 0.101 Uiso calc R 1 H
H21B 0.6519 0.6711 0.4548 0.101 Uiso calc R 1 H
H21C 0.7442 0.6931 0.3847 0.101 Uiso calc R 1 H
N22 0.8550(6) 0.7021(4) 0.1774(2) 0.0273(8) Uani d . 1 N
C22 0.8660(8) 0.6480(5) 0.1078(2) 0.0357(10) Uani d . 1 C
C221 1.0054(10) 0.7391(6) 0.0706(3) 0.0456(13) Uani d . 1 C
H22A 0.9351 0.8172 0.0684 0.068 Uiso calc R 1 H
H22B 1.0265 0.7018 0.0266 0.068 Uiso calc R 1 H
H22C 1.1437 0.7565 0.0931 0.068 Uiso calc R 1 H
C222 0.6405(11) 0.6331(9) 0.0775(3) 0.069(2) Uani d . 1 C
H22G 0.5536 0.5717 0.0998 0.103 Uiso calc R 1 H
H22H 0.6479 0.6044 0.0314 0.103 Uiso calc R 1 H
H22I 0.5762 0.7137 0.0818 0.103 Uiso calc R 1 H
C223 0.9687(14) 0.5218(6) 0.1074(4) 0.068(2) Uani d . 1 C
H22D 1.1079 0.5341 0.1297 0.102 Uiso calc R 1 H
H22E 0.9867 0.4883 0.0625 0.102 Uiso calc R 1 H
H22F 0.8767 0.4628 0.1298 0.102 Uiso calc R 1 H
H111 0.818(9) 0.261(5) 0.340(3) 0.030 Uiso d . 1 H
H112 0.977(9) 0.197(5) 0.318(3) 0.030 Uiso d . 1 H
H121 0.479(9) 0.005(5) 0.170(3) 0.030 Uiso d . 1 H
H122 0.323(9) 0.060(5) 0.193(3) 0.030 Uiso d . 1 H
H211 0.463(9) 0.492(5) 0.312(3) 0.030 Uiso d . 1 H
H212 0.317(9) 0.572(5) 0.292(3) 0.030 Uiso d . 1 H
H221 0.976(9) 0.705(5) 0.191(3) 0.030 Uiso d . 1 H
H222 0.825(9) 0.785(5) 0.174(3) 0.030 Uiso d . 1 H

loop_
_atom_site_aniso_label
_atom_site_aniso_U_11
_atom_site_aniso_U_22
_atom_site_aniso_U_33
_atom_site_aniso_U_12
_atom_site_aniso_U_13
_atom_site_aniso_U_23
Pd1 0.01610(15) 0.01825(15) 0.03003(17) 0.00218(11) 0.00305(11) 0.00047(11)
Cl11 0.0222(5) 0.0288(5) 0.0466(6) 0.0052(4) 0.0071(4) -0.0046(5)
Cl12 0.0218(5) 0.0307(5) 0.0480(7) 0.0060(4) 0.0049(4) -0.0085(5)
N11 0.0186(17) 0.0244(18) 0.033(2) 0.0002(14) 0.0026(14) 0.0024(15)
C11 0.033(3) 0.039(3) 0.037(3) 0.001(2) 0.001(2) 0.010(2)
C111 0.076(5) 0.045(3) 0.063(4) 0.018(3) -0.001(3) 0.023(3)
C112 0.038(3) 0.071(4) 0.048(3) -0.008(3) 0.007(2) 0.019(3)
C113 0.041(3) 0.073(4) 0.037(3) -0.005(3) -0.002(2) 0.006(3)
N12 0.0205(18) 0.0236(18) 0.034(2) 0.0014(14) 0.0037(15) 0.0019(15)
C12 0.030(2) 0.038(3) 0.033(2) 0.002(2) 0.0006(19) 0.006(2)
C121 0.040(3) 0.065(4) 0.038(3) -0.003(3) -0.004(2) 0.005(3)
C122 0.037(3) 0.070(4) 0.048(3) -0.006(3) 0.007(2) 0.020(3)
C123 0.069(4) 0.042(3) 0.052(3) 0.021(3) 0.001(3) 0.016(3)
Pd2 0.01797(15) 0.02036(15) 0.03378(18) 0.00259(11) 0.00199(12) 0.00589(12)
Cl21 0.0238(5) 0.0368(6) 0.0638(8) 0.0094(4) 0.0054(5) 0.0220(6)
Cl22 0.0270(5) 0.0363(6) 0.0575(8) 0.0113(5) 0.0064(5) 0.0196(5)
N21 0.0239(19) 0.0220(18) 0.037(2) 0.0051(15) 0.0051(15) 0.0057(15)
C21 0.036(3) 0.034(3) 0.036(3) 0.002(2) 0.004(2) 0.000(2)
C211 0.052(3) 0.056(4) 0.041(3) 0.000(3) 0.014(3) 0.004(3)
C212 0.105(6) 0.037(3) 0.060(4) 0.022(4) 0.019(4) -0.005(3)
C213 0.045(4) 0.105(6) 0.048(4) -0.012(4) -0.004(3) -0.011(4)
N22 0.0202(18) 0.0263(19) 0.036(2) 0.0006(15) 0.0027(15) 0.0068(15)
C22 0.036(3) 0.036(3) 0.034(2) 0.001(2) 0.005(2) 0.001(2)
C221 0.044(3) 0.052(3) 0.042(3) -0.002(3) 0.009(2) 0.013(2)
C222 0.044(4) 0.109(6) 0.048(4) -0.024(4) -0.004(3) -0.005(4)
C223 0.108(6) 0.040(3) 0.057(4) 0.018(4) 0.027(4) -0.002(3)

loop_
_atom_type_symbol
_atom_type_description
_atom_type_scat_dispersion_real
_atom_type_scat_dispersion_imag
_atom_type_scat_source
C C 0.0033 0.0016 'International Tables Vol C Tables 4.2.6.8 and 6.1.1.4'
H H 0.0000 0.0000 'International Tables Vol C Tables 4.2.6.8 and 6.1.1.4'
N N 0.0061 0.0033 'International Tables Vol C Tables 4.2.6.8 and 6.1.1.4'
Pd Pd -0.9988 1.0072 'International Tables Vol C Tables 4.2.6.8 and 6.1.1.4'
Cl Cl 0.1484 0.1585 'International Tables Vol C Tables 4.2.6.8 and 6.1.1.4'

loop_
_geom_angle_atom_site_label_1
_geom_angle_atom_site_label_2
_geom_angle_atom_site_label_3
_geom_angle
_geom_angle_publ_flag
N12 Pd1 N11 179.27(16) y
N12 Pd1 Cl11 90.17(12) y
N11 Pd1 Cl11 89.35(12) y
N12 Pd1 Cl12 89.74(12) y
N11 Pd1 Cl12 90.74(12) y
Cl11 Pd1 Cl12 179.34(5) y
C11 N11 Pd1 122.4(3) n
C11 N11 H111 114(4) n
Pd1 N11 H111 98(4) n
C11 N11 H112 106(4) n
Pd1 N11 H112 107(4) n
H111 N11 H112 109(5) n
N11 C11 C112 109.8(4) n
N11 C11 C113 108.2(4) n
C112 C11 C113 110.2(5) n
N11 C11 C111 108.2(4) n
C112 C11 C111 110.6(5) n
C113 C11 C111 109.8(5) n
C11 C111 H11A 109.5 n
C11 C111 H11B 109.5 n
H11A C111 H11B 109.5 n
C11 C111 H11C 109.5 n
H11A C111 H11C 109.5 n
H11B C111 H11C 109.5 n
C11 C112 H11D 109.5 n
C11 C112 H11E 109.5 n
H11D C112 H11E 109.5 n
C11 C112 H11F 109.5 n
H11D C112 H11F 109.5 n
H11E C112 H11F 109.5 n
C11 C113 H11G 109.5 n
C11 C113 H11H 109.5 n
H11G C113 H11H 109.5 n
C11 C113 H11I 109.5 n
H11G C113 H11I 109.5 n
H11H C113 H11I 109.5 n
C12 N12 Pd1 121.9(3) n
C12 N12 H121 114(4) n
Pd1 N12 H121 100(4) n
C12 N12 H122 112(4) n
Pd1 N12 H122 109(4) n
H121 N12 H122 97(5) n
N12 C12 C122 109.9(4) n
N12 C12 C123 108.6(4) n
C122 C12 C123 111.2(5) n
N12 C12 C121 107.5(4) n
C122 C12 C121 109.6(5) n
C123 C12 C121 110.0(5) n
C12 C121 H12G 109.5 n
C12 C121 H12H 109.5 n
H12G C121 H12H 109.5 n
C12 C121 H12I 109.5 n
H12G C121 H12I 109.5 n
H12H C121 H12I 109.5 n
C12 C122 H12D 109.5 n
C12 C122 H12E 109.5 n
H12D C122 H12E 109.5 n
C12 C122 H12F 109.5 n
H12D C122 H12F 109.5 n
H12E C122 H12F 109.5 n
C12 C123 H12A 109.5 n
C12 C123 H12B 109.5 n
H12A C123 H12B 109.5 n
C12 C123 H12C 109.5 n
H12A C123 H12C 109.5 n
H12B C123 H12C 109.5 n
N21 Pd2 N22 179.06(16) y
N21 Pd2 Cl22 89.93(12) y
N22 Pd2 Cl22 90.71(12) y
N21 Pd2 Cl21 90.04(12) y
N22 Pd2 Cl21 89.32(12) y
Cl22 Pd2 Cl21 179.26(6) y
C21 N21 Pd2 122.1(3) n
C21 N21 H211 109(4) n
Pd2 N21 H211 103(4) n
C21 N21 H212 109(4) n
Pd2 N21 H212 101(4) n
H211 N21 H212 113(5) n
N21 C21 C213 109.6(4) n
N21 C21 C211 108.1(4) n
C213 C21 C211 110.0(5) n
N21 C21 C212 108.1(5) n
C213 C21 C212 111.7(6) n
C211 C21 C212 109.3(5) n
C21 C211 H21D 109.5 n
C21 C211 H21E 109.5 n
H21D C211 H21E 109.5 n
C21 C211 H21F 109.5 n
H21D C211 H21F 109.5 n
H21E C211 H21F 109.5 n
C21 C212 H21G 109.5 n
C21 C212 H21H 109.5 n
H21G C212 H21H 109.5 n
C21 C212 H21I 109.5 n
H21G C212 H21I 109.5 n
H21H C212 H21I 109.5 n
C21 C213 H21A 109.5 n
C21 C213 H21B 109.5 n
H21A C213 H21B 109.5 n
C21 C213 H21C 109.5 n
H21A C213 H21C 109.5 n
H21B C213 H21C 109.5 n
C22 N22 Pd2 123.5(3) n
C22 N22 H221 105(4) n
Pd2 N22 H221 111(4) n
C22 N22 H222 104(3) n
Pd2 N22 H222 107(3) n
H221 N22 H222 105(5) n
N22 C22 C221 108.3(4) n
N22 C22 C222 109.1(5) n
C221 C22 C222 109.5(5) n
N22 C22 C223 108.4(5) n
C221 C22 C223 109.6(5) n
C222 C22 C223 111.8(6) n
C22 C221 H22A 109.5 n
C22 C221 H22B 109.5 n
H22A C221 H22B 109.5 n
C22 C221 H22C 109.5 n
H22A C221 H22C 109.5 n
H22B C221 H22C 109.5 n
C22 C222 H22G 109.5 n
C22 C222 H22H 109.5 n
H22G C222 H22H 109.5 n
C22 C222 H22I 109.5 n
H22G C222 H22I 109.5 n
H22H C222 H22I 109.5 n
C22 C223 H22D 109.5 n
C22 C223 H22E 109.5 n
H22D C223 H22E 109.5 n
C22 C223 H22F 109.5 n
H22D C223 H22F 109.5 n
H22E C223 H22F 109.5 n

loop_
_geom_bond_atom_site_label_1
_geom_bond_atom_site_label_2
_geom_bond_distance
_geom_bond_publ_flag
Pd1 N12 2.046(4) y
Pd1 N11 2.050(4) y
Pd1 Cl11 2.3015(11) y
Pd1 Cl12 2.3030(11) y
N11 C11 1.501(6) n
N11 H111 0.79(6) n
N11 H112 0.81(6) n
C11 C112 1.520(7) n
C11 C113 1.525(8) n
C11 C111 1.526(8) n
C111 H11A 0.9700 n
C111 H11B 0.9700 n
C111 H11C 0.9700 n
C112 H11D 0.9700 n
C112 H11E 0.9700 n
C112 H11F 0.9700 n
C113 H11G 0.9700 n
C113 H11H 0.9700 n
C113 H11I 0.9700 n
N12 C12 1.502(6) n
N12 H121 0.82(6) n
N12 H122 0.84(6) n
C12 C122 1.514(7) n
C12 C123 1.516(7) n
C12 C121 1.528(7) n
C121 H12G 0.9700 n
C121 H12H 0.9700 n
C121 H12I 0.9700 n
C122 H12D 0.9700 n
C122 H12E 0.9700 n
C122 H12F 0.9700 n
C123 H12A 0.9700 n
C123 H12B 0.9700 n
C123 H12C 0.9700 n
Pd2 N21 2.057(4) y
Pd2 N22 2.058(4) y
Pd2 Cl22 2.3051(12) y
Pd2 Cl21 2.3072(12) y
N21 C21 1.502(6) n
N21 H211 0.79(6) n
N21 H212 0.84(6) n
C21 C213 1.515(8) n
C21 C211 1.530(7) n
C21 C212 1.535(8) n
C211 H21D 0.9700 n
C211 H21E 0.9700 n
C211 H21F 0.9700 n
C212 H21G 0.9700 n
C212 H21H 0.9700 n
C212 H21I 0.9700 n
C213 H21A 0.9700 n
C213 H21B 0.9700 n
C213 H21C 0.9700 n
N22 C22 1.497(6) n
N22 H221 0.80(6) n
N22 H222 0.92(6) n
C22 C221 1.519(7) n
C22 C222 1.521(8) n
C22 C223 1.526(8) n
C221 H22A 0.9700 n
C221 H22B 0.9700 n
C221 H22C 0.9700 n
C222 H22G 0.9700 n
C222 H22H 0.9700 n
C222 H22I 0.9700 n
C223 H22D 0.9700 n
C223 H22E 0.9700 n
C223 H22F 0.9700 n

loop_
_geom_hbond_atom_site_label_D
_geom_hbond_atom_site_label_H
_geom_hbond_atom_site_label_A
_geom_hbond_site_symmetry_A
_geom_hbond_distance_DH
_geom_hbond_distance_HA
_geom_hbond_distance_DA
_geom_hbond_angle_DHA
_geom_hbond_publ_flag
N11 H111 Cl22 . 0.79(6) 2.92(6) 3.494(4) 132(5) no
N11 H112 Cl11 1_655 0.81(6) 2.62(6) 3.408(4) 163(5) yes
N12 H121 Cl21 1_545 0.82(6) 2.75(6) 3.416(4) 140(5) yes
N12 H122 Cl12 1_455 0.84(6) 2.60(6) 3.423(4) 165(5) yes
N21 H211 Cl11 . 0.79(6) 2.59(6) 3.327(4) 157(5) yes
N21 H212 Cl22 1_455 0.84(6) 2.76(6) 3.502(4) 148(5) yes
N22 H221 Cl21 1_655 0.80(6) 2.71(6) 3.481(4) 164(5) yes
N22 H222 Cl12 1_565 0.92(6) 2.52(6) 3.347(4) 149(4) yes

loop_
_geom_torsion_atom_site_label_1
_geom_torsion_atom_site_label_2
_geom_torsion_atom_site_label_3
_geom_torsion_atom_site_label_4
_geom_torsion
N12 Pd1 N11 C11 139(12)
Cl11 Pd1 N11 C11 89.7(4)
Cl12 Pd1 N11 C11 -89.6(4)
Pd1 N11 C11 C112 -53.4(6)
Pd1 N11 C11 C113 -173.8(4)
Pd1 N11 C11 C111 67.3(5)
N11 Pd1 N12 C12 42(12)
Cl11 Pd1 N12 C12 90.8(3)
Cl12 Pd1 N12 C12 -89.9(3)
Pd1 N12 C12 C122 52.9(5)
Pd1 N12 C12 C123 -68.9(5)
Pd1 N12 C12 C121 172.1(3)
N22 Pd2 N21 C21 -41(10)
Cl22 Pd2 N21 C21 92.4(4)
Cl21 Pd2 N21 C21 -88.4(4)
Pd2 N21 C21 C213 -49.4(6)
Pd2 N21 C21 C211 -169.2(4)
Pd2 N21 C21 C212 72.6(5)
N21 Pd2 N22 C22 -139(10)
Cl22 Pd2 N22 C22 87.5(4)
Cl21 Pd2 N22 C22 -91.8(4)
Pd2 N22 C22 C221 169.1(3)
Pd2 N22 C22 C222 50.0(6)
Pd2 N22 C22 C223 -72.0(6)
